data_7237658
loop_
_publ_author_name
'Ozaki, Masashi'
'Ishikura, Yasuhisa'
'Truong, Minh Anh'
'Liu, Jiewei'
'Okada, Iku'
'Tanabe, Taro'
'Sekimoto, Shun'
'Ohtsuki, Tsutomu'
'Murata, Yasujiro'
'Murdey, Richard'
'Wakamiya, Atsushi'

_publ_section_title
;
 Iodine-rich mixed composition perovskites optimised for tin(iv) oxide
 transport layers: the influence of halide ion ratio, annealing time, and
 ambient air aging on solar cell performance
;
_journal_issue 28
_journal_name_full 'Journal of Materials Chemistry A'
_journal_page_first 16947
_journal_paper_doi 10.1039/C9TA02142F
_journal_volume 7
_journal_year 2019
_chemical_formula_sum 'C6 H24 I8 N2 O2 Pb3 S2'
_chemical_formula_weight 1857.16
_chemical_name_common 'MA2Pb3I8 DMSO complex'
_space_group_IT_number 36
_space_group_name_Hall 'C 2c -2'
_space_group_name_H-M_alt 'C m c 21'
_symmetry_cell_setting orthorhombic
_symmetry_space_group_name_H-M 'C m c 21'
_atom_sites_solution_hydrogens geom
_atom_sites_solution_primary direct
_atom_sites_solution_secondary difmap
_audit_creation_method SHELXL-97
_audit_update_record
;
2018-11-26 deposited with the CCDC.	2019-06-20 downloaded from the CCDC.
;
_cell_angle_alpha 90.00
_cell_angle_beta 90.00
_cell_angle_gamma 90.00
_cell_formula_units_Z 4
_cell_length_a 4.5887(9)
_cell_length_b 27.262(5)
_cell_length_c 26.789(5)
_cell_measurement_reflns_used 3525
_cell_measurement_temperature 100(2)
_cell_measurement_theta_max 25.50
_cell_measurement_theta_min 1.49
_cell_volume 3351.2(11)
_computing_molecular_graphics 'ORTEP 3 for windows'
_computing_structure_refinement 'SHELXL-97 (Sheldrick, 1997)'
_computing_structure_solution 'SHELXS-97 (Sheldrick, 1990)'
_diffrn_ambient_temperature 100(2)
_diffrn_measured_fraction_theta_full 0.997
_diffrn_measured_fraction_theta_max 0.997
_diffrn_measurement_device_type 'Bruker SMART APEX II ULTRA'
_diffrn_radiation_monochromator graphite
_diffrn_radiation_source 'fine-focus sealed tube'
_diffrn_radiation_type MoKa
_diffrn_radiation_wavelength 0.71073
_diffrn_reflns_av_R_equivalents 0.0324
_diffrn_reflns_av_sigmaI/netI 0.0421
_diffrn_reflns_limit_h_max 5
_diffrn_reflns_limit_h_min -5
_diffrn_reflns_limit_k_max 32
_diffrn_reflns_limit_k_min -21
_diffrn_reflns_limit_l_max 31
_diffrn_reflns_limit_l_min -31
_diffrn_reflns_number 8343
_diffrn_reflns_theta_full 25.50
_diffrn_reflns_theta_max 25.50
_diffrn_reflns_theta_min 1.49
_exptl_absorpt_coefficient_mu 22.534
_exptl_absorpt_correction_T_max 0.6614
_exptl_absorpt_correction_T_min 0.0996
_exptl_absorpt_correction_type numerical
_exptl_absorpt_process_details SADABS
_exptl_crystal_colour colorless
_exptl_crystal_density_diffrn 3.681
_exptl_crystal_density_method 'not measured'
_exptl_crystal_description needle
_exptl_crystal_F_000 3168
_exptl_crystal_size_max 0.19
_exptl_crystal_size_mid 0.08
_exptl_crystal_size_min 0.02
_refine_diff_density_max 3.154
_refine_diff_density_min -1.381
_refine_diff_density_rms 0.663
_refine_ls_abs_structure_details 'Flack H D (1983), Acta Cryst. A39, 876-881'
_refine_ls_abs_structure_Flack 0.00
_refine_ls_extinction_coef 0.00030(2)
_refine_ls_extinction_expression Fc^*^=kFc[1+0.001xFc^2^?l^3^/sin(2?q)]^-1/4^
_refine_ls_extinction_method SHELXL
_refine_ls_goodness_of_fit_ref 1.178
_refine_ls_hydrogen_treatment constr
_refine_ls_matrix_type full
_refine_ls_number_parameters 148
_refine_ls_number_reflns 3525
_refine_ls_number_restraints 25
_refine_ls_restrained_S_all 1.174
_refine_ls_R_factor_all 0.0364
_refine_ls_R_factor_gt 0.0322
_refine_ls_shift/su_max 0.002
_refine_ls_shift/su_mean 0.000
_refine_ls_structure_factor_coef Fsqd
_refine_ls_weighting_details 'calc w=1/[?s^2^(Fo^2^)+(0.0529P)^2^+0.0000P] where P=(Fo^2^+2Fc^2^)/3'
_refine_ls_weighting_scheme calc
_refine_ls_wR_factor_gt 0.0763
_refine_ls_wR_factor_ref 0.0985
_reflns_number_gt 3315
_reflns_number_total 3525
_reflns_threshold_expression >2sigma(I)
_cod_data_source_file c9ta02142f2.cif
_cod_data_source_block perodmso
_cod_depositor_comments
;
The following automatic conversions were performed:

data item '_exptl_absorpt_correction_type' value 'Numerical' was
changed to 'numerical' in accordance with the
/home/saulius/struct/COD-crude-data/automatic-downloads/DataCite-retrospective/RSC/depositions/lib/dictionaries/cif_core.dic
dictionary named 'cif_core.dic' version 2.4.2 last updated on
2011-04-26.

Automatic conversion script
Id: cif_fix_values 6909 2019-04-08 15:41:33Z antanas 
;
_cod_original_sg_symbol_H-M Cmc21
_cod_database_code 7237658

loop_
_symmetry_equiv_pos_as_xyz
'x, y, z'
'-x, -y, z+1/2'
'-x, y, z'
'x, -y, z+1/2'
'x+1/2, y+1/2, z'
'-x+1/2, -y+1/2, z+1/2'
'-x+1/2, y+1/2, z'
'x+1/2, -y+1/2, z+1/2'

loop_
_atom_site_label
_atom_site_type_symbol
_atom_site_fract_x
_atom_site_fract_y
_atom_site_fract_z
_atom_site_U_iso_or_equiv
_atom_site_adp_type
_atom_site_occupancy
_atom_site_symmetry_multiplicity
_atom_site_calc_flag
_atom_site_refinement_flags
_atom_site_disorder_assembly
_atom_site_disorder_group
Pb1 Pb 1.0000 0.12124(3) 0.08461(3) 0.01326(17) Uani 1 2 d S . .
Pb2 Pb 0.5000 0.00954(3) -0.01933(3) 0.0159(2) Uani 1 2 d S . .
Pb3 Pb 0.5000 0.23532(3) 0.18962(3) 0.0176(2) Uani 1 2 d S . .
I1 I 0.5000 0.20206(5) 0.06485(5) 0.0154(3) Uani 1 2 d S . .
I3 I 1.0000 0.09577(5) -0.03326(4) 0.0139(3) Uani 1 2 d S . .
I6 I 1.0000 0.14896(5) 0.20013(5) 0.0158(3) Uani 1 2 d S . .
I2 I 0.5000 0.04166(4) 0.10686(5) 0.0155(3) Uani 1 2 d S . .
I4 I 0.0000 -0.06523(4) 0.01124(5) 0.0158(3) Uani 1 2 d S . .
I7 I 1.0000 0.31265(5) 0.16661(5) 0.0169(3) Uani 1 2 d S . .
I5 I 0.5000 -0.01449(5) -0.12982(5) 0.0253(3) Uani 1 2 d S . .
I8 I 0.5000 0.25386(5) 0.30057(5) 0.0290(4) Uani 1 2 d S . .
S2 S 0.3590(16) 0.1997(2) 0.4643(2) 0.0180(14) Uani 0.50 1 d PU A -1
S1 S -0.1463(15) 0.0541(2) 0.7220(3) 0.0189(14) Uani 0.50 1 d PU B -1
O2 O 0.5000 0.1626(5) 0.4258(5) 0.032(4) Uani 1 2 d S . .
C1 C 0.037(9) 0.0671(8) 0.6639(8) 0.018(5) Uani 0.50 1 d PU B -1
H1 H -0.0417 0.0972 0.6494 0.027 Uiso 0.50 1 calc PR B -1
H2 H 0.0073 0.0398 0.6407 0.027 Uiso 1 2 calc SR B -1
H3 H 0.2464 0.0712 0.6701 0.027 Uiso 0.50 1 calc PR B -1
C2 C 0.046(7) -0.0012(8) 0.7382(10) 0.021(5) Uani 0.50 1 d PU B -1
H4 H -0.0290 -0.0138 0.7700 0.032 Uiso 0.50 1 calc PR B -1
H5 H 0.2541 0.0059 0.7414 0.032 Uiso 0.50 1 calc PR B -1
H6 H 0.0162 -0.0258 0.7120 0.032 Uiso 0.50 1 calc PR B -1
C3 C 0.550(7) 0.2542(8) 0.4469(9) 0.020(5) Uani 0.50 1 d PU A -1
H7 H 0.4679 0.2671 0.4157 0.031 Uiso 0.50 1 calc PR A -1
H8 H 0.7564 0.2466 0.4420 0.031 Uiso 0.50 1 calc PR A -1
H9 H 0.5293 0.2788 0.4733 0.031 Uiso 0.50 1 calc PR A -1
C4 C 0.467(10) 0.1873(8) 0.5198(8) 0.022(5) Uani 0.50 1 d PU A -1
H10 H 0.3697 0.1576 0.5316 0.033 Uiso 0.50 1 calc PR A -1
H11 H 0.4202 0.2148 0.5420 0.033 Uiso 0.50 1 calc PR A -1
H12 H 0.6787 0.1821 0.5196 0.033 Uiso 0.50 1 calc PR A -1
O1 O 0.0000 0.0941(5) 0.7587(6) 0.035(4) Uani 1 2 d S . .
C5 C 0.964(7) 0.1178(6) 0.3870(7) 0.013(4) Uiso 0.25 1 d P C -1
H31 H 0.9160 0.0828 0.3922 0.019 Uiso 0.25 1 d P D -1
H32 H 0.8189 0.1379 0.4048 0.019 Uiso 0.25 1 d P E -1
H33 H 1.1572 0.1247 0.3993 0.019 Uiso 0.25 1 d P F -1
C6 C 0.459(6) 0.1419(7) 0.7933(7) 0.014(4) Uiso 0.25 1 d P G -1
H37 H 0.2968 0.1170 0.7892 0.021 Uiso 0.25 1 d P H -1
H38 H 0.6176 0.1315 0.7710 0.021 Uiso 0.25 1 d P I -1
H39 H 0.3949 0.1733 0.7883 0.021 Uiso 0.25 1 d P J -1
N16 N 0.576(4) 0.1354(7) 0.8498(8) 0.014(4) Uiso 0.25 1 d P G -1
H140 H 0.5824 0.1001 0.8596 0.021 Uiso 0.25 1 d P K -1
H141 H 0.4452 0.1525 0.8727 0.021 Uiso 0.25 1 d P L -1
H142 H 0.7724 0.1488 0.8524 0.021 Uiso 0.25 1 d P M -1
N15 N 0.945(5) 0.1308(7) 0.3333(7) 0.013(4) Uiso 0.25 1 d P C -1
H134 H 1.0525 0.1595 0.3250 0.019 Uiso 0.25 1 d P N -1
H135 H 0.7418 0.1331 0.3218 0.019 Uiso 0.25 1 d P O -1
H136 H 1.0337 0.1022 0.3128 0.019 Uiso 0.25 1 d P P -1
N5 N 0.964(7) 0.1178(6) 0.3870(7) 0.013(4) Uiso 0.25 1 d P Q -2
H131 H 0.9160 0.0828 0.3922 0.019 Uiso 0.25 1 d P R -2
H132 H 0.8189 0.1379 0.4048 0.019 Uiso 0.25 1 d P S -2
H133 H 1.1572 0.1247 0.3993 0.019 Uiso 0.25 1 d P T -2
C15 C 0.945(5) 0.1308(7) 0.3333(7) 0.013(4) Uiso 0.25 1 d P Q -2
H34 H 1.0525 0.1595 0.3250 0.019 Uiso 0.25 1 d P U -2
H35 H 0.7418 0.1331 0.3218 0.019 Uiso 0.25 1 d P V -2
H36 H 1.0337 0.1022 0.3128 0.019 Uiso 0.25 1 d P W -2
N6 N 0.459(6) 0.1419(7) 0.7933(7) 0.014(4) Uiso 0.25 1 d P X -2
H137 H 0.2968 0.1170 0.7892 0.021 Uiso 0.25 1 d P Y -2
H138 H 0.6176 0.1315 0.7710 0.021 Uiso 0.25 1 d P Z -2
H139 H 0.3949 0.1733 0.7883 0.021 Uiso 0.25 1 d P A -2
C16 C 0.576(4) 0.1354(7) 0.8498(8) 0.014(4) Uiso 0.25 1 d P X -2
H40 H 0.5824 0.1001 0.8596 0.021 Uiso 0.25 1 d P B -2
H41 H 0.4452 0.1525 0.8727 0.021 Uiso 0.25 1 d P C -2
H42 H 0.7724 0.1488 0.8524 0.021 Uiso 0.25 1 d P D -2

loop_
_atom_site_aniso_label
_atom_site_aniso_U_11
_atom_site_aniso_U_22
_atom_site_aniso_U_33
_atom_site_aniso_U_23
_atom_site_aniso_U_13
_atom_site_aniso_U_12
Pb1 0.0142(3) 0.0125(3) 0.0130(3) -0.0005(2) 0.000 0.000
Pb2 0.0167(4) 0.0140(4) 0.0170(4) -0.0011(3) 0.000 0.000
Pb3 0.0235(4) 0.0148(4) 0.0145(4) -0.0019(3) 0.000 0.000
I1 0.0188(7) 0.0130(6) 0.0144(6) 0.0022(5) 0.000 0.000
I3 0.0157(7) 0.0129(6) 0.0132(7) 0.0001(5) 0.000 0.000
I6 0.0218(7) 0.0141(6) 0.0116(7) 0.0001(5) 0.000 0.000
I2 0.0182(7) 0.0113(6) 0.0168(6) 0.0017(5) 0.000 0.000
I4 0.0164(7) 0.0130(6) 0.0181(7) 0.0005(5) 0.000 0.000
I7 0.0201(7) 0.0138(6) 0.0167(6) 0.0002(5) 0.000 0.000
I5 0.0428(9) 0.0163(7) 0.0167(7) -0.0006(5) 0.000 0.000
I8 0.0570(10) 0.0164(7) 0.0137(7) -0.0006(5) 0.000 0.000
S2 0.018(3) 0.021(3) 0.015(3) -0.004(3) 0.001(3) 0.001(3)
S1 0.011(3) 0.020(3) 0.025(4) -0.010(3) 0.005(3) -0.006(3)
O2 0.051(11) 0.022(8) 0.021(8) -0.015(7) 0.000 0.000
C1 0.014(11) 0.016(8) 0.023(8) -0.017(7) 0.004(9) -0.005(9)
C2 0.008(10) 0.023(8) 0.032(9) -0.007(7) 0.009(8) -0.007(8)
C3 0.019(10) 0.023(8) 0.020(8) 0.003(7) -0.008(8) 0.002(8)
C4 0.018(11) 0.027(8) 0.021(8) -0.001(7) 0.008(9) -0.003(9)
O1 0.061(12) 0.018(8) 0.026(9) -0.015(7) 0.000 0.000

loop_
_atom_type_symbol
_atom_type_description
_atom_type_scat_dispersion_real
_atom_type_scat_dispersion_imag
_atom_type_scat_source
C C 0.0033 0.0016 'International Tables Vol C Tables 4.2.6.8 and 6.1.1.4'
H H 0.0000 0.0000 'International Tables Vol C Tables 4.2.6.8 and 6.1.1.4'
N N 0.0061 0.0033 'International Tables Vol C Tables 4.2.6.8 and 6.1.1.4'
O O 0.0106 0.0060 'International Tables Vol C Tables 4.2.6.8 and 6.1.1.4'
S S 0.1246 0.1234 'International Tables Vol C Tables 4.2.6.8 and 6.1.1.4'
I I -0.4742 1.8119 'International Tables Vol C Tables 4.2.6.8 and 6.1.1.4'
Pb Pb -3.3944 10.1111 'International Tables Vol C Tables 4.2.6.8 and 6.1.1.4'

loop_
_geom_angle_atom_site_label_1
_geom_angle_atom_site_label_2
_geom_angle_atom_site_label_3
_geom_angle
_geom_angle_site_symmetry_1
_geom_angle_site_symmetry_3
I6 Pb1 I2 88.85(3) . .
I6 Pb1 I2 88.85(3) . 1_655
I2 Pb1 I2 91.12(4) . 1_655
I6 Pb1 I1 89.85(3) . 1_655
I2 Pb1 I1 178.68(5) . 1_655
I2 Pb1 I1 89.07(2) 1_655 1_655
I6 Pb1 I1 89.85(3) . .
I2 Pb1 I1 89.07(2) . .
I2 Pb1 I1 178.68(5) 1_655 .
I1 Pb1 I1 90.72(4) 1_655 .
I6 Pb1 I3 178.68(4) . .
I2 Pb1 I3 92.07(3) . .
I2 Pb1 I3 92.07(3) 1_655 .
I1 Pb1 I3 89.22(3) 1_655 .
I1 Pb1 I3 89.22(3) . .
I5 Pb2 I4 96.49(3) . .
I5 Pb2 I4 96.49(3) . 1_655
I4 Pb2 I4 92.49(4) . 1_655
I5 Pb2 I3 92.49(3) . .
I4 Pb2 I3 170.64(4) . .
I4 Pb2 I3 89.09(3) 1_655 .
I5 Pb2 I3 92.49(3) . 1_455
I4 Pb2 I3 89.09(3) . 1_455
I4 Pb2 I3 170.64(4) 1_655 1_455
I3 Pb2 I3 87.89(4) . 1_455
I8 Pb3 I7 94.59(4) . .
I8 Pb3 I7 94.59(4) . 1_455
I7 Pb3 I7 92.50(4) . 1_455
I8 Pb3 I6 92.04(3) . 1_455
I7 Pb3 I6 172.97(4) . 1_455
I7 Pb3 I6 89.30(3) 1_455 1_455
I8 Pb3 I6 92.04(3) . .
I7 Pb3 I6 89.30(3) . .
I7 Pb3 I6 172.97(4) 1_455 .
I6 Pb3 I6 88.12(4) 1_455 .
Pb1 I1 Pb1 90.72(4) 1_455 .
Pb1 I3 Pb2 92.43(3) . 1_655
Pb1 I3 Pb2 92.43(3) . .
Pb2 I3 Pb2 87.89(4) 1_655 .
Pb1 I6 Pb3 94.95(3) . 1_655
Pb1 I6 Pb3 94.95(3) . .
Pb3 I6 Pb3 88.12(4) 1_655 .
Pb1 I2 Pb1 91.12(4) . 1_455
Pb2 I4 Pb2 92.49(4) . 1_455
Pb3 I7 Pb3 92.50(4) . 1_655
O2 S2 C4 110.0(13) . .
O2 S2 C3 99.2(11) . .
C4 S2 C3 105.4(15) . .
O1 S1 C2 102.4(10) . .
O1 S1 C1 101.5(11) . .
C2 S1 C1 98.3(14) . .
S2 O2 S2 48.2(6) . 3_655
S1 C1 H1 109.5 . .
S1 C1 H2 109.5 . .
H1 C1 H2 109.5 . .
S1 C1 H3 109.5 . .
H1 C1 H3 109.5 . .
H2 C1 H3 109.5 . .
S1 C2 H4 109.5 . .
S1 C2 H5 109.5 . .
H4 C2 H5 109.5 . .
S1 C2 H6 109.5 . .
H4 C2 H6 109.5 . .
H5 C2 H6 109.5 . .
S2 C3 H7 109.5 . .
S2 C3 H8 109.5 . .
H7 C3 H8 109.5 . .
S2 C3 H9 109.5 . .
H7 C3 H9 109.5 . .
H8 C3 H9 109.5 . .
S2 C4 H10 109.5 . .
S2 C4 H11 109.5 . .
H10 C4 H11 109.5 . .
S2 C4 H12 109.5 . .
H10 C4 H12 109.5 . .
H11 C4 H12 109.5 . .
S1 O1 S1 49.1(7) . 3
N15 C5 H31 110.8(17) . .
N15 C5 H32 107(2) . .
H31 C5 H32 108(3) . .
N15 C5 H33 110(2) . .
H31 C5 H33 110(2) . .
H32 C5 H33 110.2(18) . .
N15 C5 H131 110.8(17) . .
H31 C5 H131 0.0 . .
H32 C5 H131 108(3) . .
H33 C5 H131 110(2) . .
N15 C5 H132 107(2) . .
H31 C5 H132 108(3) . .
H32 C5 H132 0.0 . .
H33 C5 H132 110.2(18) . .
H131 C5 H132 108(3) . .
N15 C5 H133 110(2) . .
H31 C5 H133 110(2) . .
H32 C5 H133 110.2(18) . .
H33 C5 H133 0.0 . .
H131 C5 H133 110(2) . .
H132 C5 H133 110.2(18) . .
N16 C6 H37 105.8(16) . .
N16 C6 H38 107(2) . .
H37 C6 H38 106.5(17) . .
N16 C6 H39 110.3(17) . .
H37 C6 H39 112(3) . .
H38 C6 H39 115(2) . .
N16 C6 H137 105.8(16) . .
H37 C6 H137 0.0 . .
H38 C6 H137 106.5(17) . .
H39 C6 H137 112(3) . .
N16 C6 H138 107(2) . .
H37 C6 H138 106.5(17) . .
H38 C6 H138 0.0 . .
H39 C6 H138 115(2) . .
H137 C6 H138 106.5(17) . .
N16 C6 H139 110.3(17) . .
H37 C6 H139 112(3) . .
H38 C6 H139 115(2) . .
H39 C6 H139 0.0 . .
H137 C6 H139 112(3) . .
H138 C6 H139 115(2) . .
C6 N16 H140 111.2(17) . .
C6 N16 H141 109.5(19) . .
H140 N16 H141 108.3(19) . .
C6 N16 H142 109.4(19) . .
H140 N16 H142 108.2(19) . .
H141 N16 H142 110.3(19) . .
C6 N16 H40 111.2(17) . .
H140 N16 H40 0.0 . .
H141 N16 H40 108.3(19) . .
H142 N16 H40 108.2(19) . .
C6 N16 H41 109.5(19) . .
H140 N16 H41 108.3(19) . .
H141 N16 H41 0.0 . .
H142 N16 H41 110.3(19) . .
H40 N16 H41 108.3(19) . .
C6 N16 H42 109.4(19) . .
H140 N16 H42 108.2(19) . .
H141 N16 H42 110.3(19) . .
H142 N16 H42 0.0 . .
H40 N16 H42 108.2(19) . .
H41 N16 H42 110.3(19) . .
C5 N15 H134 113.0(18) . .
C5 N15 H135 112(2) . .
H134 N15 H135 111.6(19) . .
C5 N15 H136 108.0(17) . .
H134 N15 H136 107(2) . .
H135 N15 H136 104.7(17) . .
C5 N15 H34 113.0(18) . .
H134 N15 H34 0.0 . .
H135 N15 H34 111.6(19) . .
H136 N15 H34 107(2) . .
C5 N15 H35 112(2) . .
H134 N15 H35 111.6(19) . .
H135 N15 H35 0.0 . .
H136 N15 H35 104.7(17) . .
H34 N15 H35 111.6(19) . .
C5 N15 H36 108.0(17) . .
H134 N15 H36 107(2) . .
H135 N15 H36 104.7(17) . .
H136 N15 H36 0.0 . .
H34 N15 H36 107(2) . .
H35 N15 H36 104.7(17) . .

loop_
_geom_bond_atom_site_label_1
_geom_bond_atom_site_label_2
_geom_bond_distance
_geom_bond_site_symmetry_2
Pb1 I6 3.1856(16) .
Pb1 I2 3.2134(10) .
Pb1 I2 3.2134(10) 1_655
Pb1 I1 3.2246(10) 1_655
Pb1 I1 3.2246(10) .
Pb1 I3 3.2331(15) .
Pb2 I5 3.0317(17) .
Pb2 I4 3.1764(10) .
Pb2 I4 3.1764(10) 1_655
Pb2 I3 3.3061(10) .
Pb2 I3 3.3061(10) 1_455
Pb3 I8 3.0150(16) .
Pb3 I7 3.1762(11) .
Pb3 I7 3.1762(11) 1_455
Pb3 I6 3.2993(11) 1_455
Pb3 I6 3.2993(11) .
I1 Pb1 3.2246(10) 1_455
I3 Pb2 3.3061(10) 1_655
I6 Pb3 3.2993(11) 1_655
I2 Pb1 3.2134(10) 1_455
I4 Pb2 3.1764(10) 1_455
I7 Pb3 3.1762(11) 1_655
S2 O2 1.584(13) .
S2 C4 1.60(3) .
S2 C3 1.78(3) .
S1 O1 1.615(14) .
S1 C2 1.80(3) .
S1 C1 1.80(3) .
O2 S2 1.584(13) 3_655
C1 H1 0.9800 .
C1 H2 0.9800 .
C1 H3 0.9800 .
C2 H4 0.9800 .
C2 H5 0.9800 .
C2 H6 0.9800 .
C3 H7 0.9800 .
C3 H8 0.9800 .
C3 H9 0.9800 .
C4 H10 0.9800 .
C4 H11 0.9800 .
C4 H12 0.9800 .
O1 S1 1.615(14) 3
C5 N15 1.48(3) .
C5 H31 0.988(18) .
C5 H32 0.99(3) .
C5 H33 0.96(3) .
C5 H131 0.988(18) .
C5 H132 0.99(3) .
C5 H133 0.96(3) .
C6 N16 1.61(3) .
C6 H37 1.01(2) .
C6 H38 0.98(3) .
C6 H39 0.916(19) .
C6 H137 1.01(2) .
C6 H138 0.98(3) .
C6 H139 0.916(19) .
N16 H140 1.00(2) .
N16 H141 0.98(2) .
N16 H142 0.98(2) .
N16 H40 1.00(2) .
N16 H41 0.98(2) .
N16 H42 0.98(2) .
N15 H134 0.952(19) .
N15 H135 0.98(2) .
N15 H136 1.037(19) .
N15 H34 0.952(19) .
N15 H35 0.98(2) .
N15 H36 1.037(19) .

loop_
_geom_torsion_atom_site_label_1
_geom_torsion_atom_site_label_2
_geom_torsion_atom_site_label_3
_geom_torsion_atom_site_label_4
_geom_torsion
_geom_torsion_site_symmetry_1
_geom_torsion_site_symmetry_4
I6 Pb1 I1 Pb1 -90.15(3) . 1_455
I2 Pb1 I1 Pb1 -1.30(5) . 1_455
I2 Pb1 I1 Pb1 -99.6(13) 1_655 1_455
I1 Pb1 I1 Pb1 180.0 1_655 1_455
I3 Pb1 I1 Pb1 90.79(3) . 1_455
I6 Pb1 I3 Pb2 136.004(18) . 1_655
I2 Pb1 I3 Pb2 -89.60(3) . 1_655
I2 Pb1 I3 Pb2 1.60(2) 1_655 1_655
I1 Pb1 I3 Pb2 90.64(3) 1_655 1_655
I1 Pb1 I3 Pb2 -178.63(2) . 1_655
I6 Pb1 I3 Pb2 -136.004(18) . .
I2 Pb1 I3 Pb2 -1.60(2) . .
I2 Pb1 I3 Pb2 89.60(3) 1_655 .
I1 Pb1 I3 Pb2 178.63(2) 1_655 .
I1 Pb1 I3 Pb2 -90.64(3) . .
I5 Pb2 I3 Pb1 -179.95(2) . .
I4 Pb2 I3 Pb1 16.36(18) . .
I4 Pb2 I3 Pb1 -83.49(3) 1_655 .
I3 Pb2 I3 Pb1 87.65(3) 1_455 .
I5 Pb2 I3 Pb2 -87.60(3) . 1_655
I4 Pb2 I3 Pb2 108.71(16) . 1_655
I4 Pb2 I3 Pb2 8.86(4) 1_655 1_655
I3 Pb2 I3 Pb2 180.0 1_455 1_655
I2 Pb1 I6 Pb3 -178.69(2) . 1_655
I2 Pb1 I6 Pb3 90.16(3) 1_655 1_655
I1 Pb1 I6 Pb3 1.09(3) 1_655 1_655
I1 Pb1 I6 Pb3 -89.63(3) . 1_655
I3 Pb1 I6 Pb3 -44.27(2) . 1_655
I2 Pb1 I6 Pb3 -90.16(3) . .
I2 Pb1 I6 Pb3 178.69(2) 1_655 .
I1 Pb1 I6 Pb3 89.63(3) 1_655 .
I1 Pb1 I6 Pb3 -1.09(3) . .
I3 Pb1 I6 Pb3 44.27(2) . .
I8 Pb3 I6 Pb1 177.16(2) . .
I7 Pb3 I6 Pb1 -88.27(3) . .
I7 Pb3 I6 Pb1 16.7(3) 1_455 .
I6 Pb3 I6 Pb1 85.19(3) 1_455 .
I8 Pb3 I6 Pb3 -88.03(3) . 1_655
I7 Pb3 I6 Pb3 6.54(4) . 1_655
I7 Pb3 I6 Pb3 111.5(2) 1_455 1_655
I6 Pb3 I6 Pb3 180.0 1_455 1_655
I6 Pb1 I2 Pb1 91.17(3) . 1_455
I2 Pb1 I2 Pb1 180.0 1_655 1_455
I1 Pb1 I2 Pb1 81.8(13) 1_655 1_455
I1 Pb1 I2 Pb1 1.30(5) . 1_455
I3 Pb1 I2 Pb1 -87.88(3) . 1_455
I5 Pb2 I4 Pb2 -83.18(4) . 1_455
I4 Pb2 I4 Pb2 180.0 1_655 1_455
I3 Pb2 I4 Pb2 80.42(18) . 1_455
I3 Pb2 I4 Pb2 9.23(4) 1_455 1_455
I8 Pb3 I7 Pb3 85.19(4) . 1_655
I7 Pb3 I7 Pb3 180.0 1_455 1_655
I6 Pb3 I7 Pb3 -75.2(3) 1_455 1_655
I6 Pb3 I7 Pb3 -6.80(4) . 1_655
C4 S2 O2 S2 -58.3(16) . 3_655
C3 S2 O2 S2 51.9(10) . 3_655
C2 S1 O1 S1 49.4(10) . 3
C1 S1 O1 S1 -51.9(12) . 3
